data_7007737
loop_
_publ_author_name
'Antonioli, Bianca'
'Bray, David J.'
'Clegg, Jack K.'
'Gloe, Kerstin'
'Gloe, Karsten'
'Kataeva, Olga'
'Lindoy, Leonard F.'
'McMurtrie, John C.'
'Steel, Peter J.'
'Sumby, Christopher J.'
'Wenzel, Marco'

_publ_section_title
;
 Silver(I) complexation of linked 2,2'-dipyridylamine derivatives.
 Synthetic, solvent extraction, membrane transport and X-ray structural
 studies.
;
_journal_issue 40
_journal_name_full 'Dalton transactions (Cambridge, England : 2003)'
_journal_page_first 4783
_journal_page_last 4794
_journal_paper_doi 10.1039/b609738c
_journal_year 2006
_chemical_formula_sum 'C32 H30 Ag Cl N8 O4'
_chemical_formula_weight 733.96
_chemical_name_systematic
;
?
;
_space_group_IT_number 14
_symmetry_cell_setting monoclinic
_symmetry_space_group_name_Hall '-P 2ybc'
_symmetry_space_group_name_H-M 'P 1 21/c 1'
_atom_sites_solution_hydrogens geom
_atom_sites_solution_primary direct
_atom_sites_solution_secondary difmap
_audit_creation_method SHELXL-97
_cell_angle_alpha 90.00
_cell_angle_beta 103.41(1)
_cell_angle_gamma 90.00
_cell_formula_units_Z 4
_cell_length_a 8.522(1)
_cell_length_b 22.118(1)
_cell_length_c 17.633(1)
_cell_measurement_reflns_used 285
_cell_measurement_temperature 198(2)
_cell_measurement_theta_max 21.29
_cell_measurement_theta_min 3.12
_cell_volume 3233.0(5)
_computing_cell_refinement 'Dirax/lsq (Duisenberg & Schreurs, 1989-2000)'
_computing_data_collection 'Collect (Nonius BV, 1997-2000)'
_computing_data_reduction 'EvalCCD (Duisenberg & Schreurs 1990-2000)'
_computing_molecular_graphics 'Schakal-99 (E.Keller 1999)'
_computing_publication_material 'XCIF 6.12 (Sheldrick, 1997)'
_computing_structure_refinement 'SHELXL-97 (Sheldrick, 1997)'
_computing_structure_solution 'SHELXS-97 (Sheldrick, 1990)'
_diffrn_ambient_temperature 198(2)
_diffrn_detector_area_resol_mean 9
_diffrn_measured_fraction_theta_full 0.995
_diffrn_measured_fraction_theta_max 0.995
_diffrn_measurement_device_type KappaCCD
_diffrn_measurement_method CCD
_diffrn_radiation_monochromator graphite
_diffrn_radiation_source 'fine-focus sealed tube'
_diffrn_radiation_type MoK\a
_diffrn_radiation_wavelength 0.71073
_diffrn_reflns_av_R_equivalents 0.0380
_diffrn_reflns_av_sigmaI/netI 0.0226
_diffrn_reflns_limit_h_max 11
_diffrn_reflns_limit_h_min -11
_diffrn_reflns_limit_k_max 29
_diffrn_reflns_limit_k_min -29
_diffrn_reflns_limit_l_max 23
_diffrn_reflns_limit_l_min -23
_diffrn_reflns_number 73465
_diffrn_reflns_theta_full 28.00
_diffrn_reflns_theta_max 28.00
_diffrn_reflns_theta_min 3.01
_exptl_absorpt_coefficient_mu 0.756
_exptl_absorpt_correction_T_max 0.9282
_exptl_absorpt_correction_T_min 0.7885
_exptl_absorpt_correction_type multi-scan
_exptl_absorpt_process_details 'SADABS 2.03.(Sheldrick,Bruker AXS Inc.,2002)'
_exptl_crystal_colour colorless
_exptl_crystal_density_diffrn 1.508
_exptl_crystal_density_method 'not measured'
_exptl_crystal_description block
_exptl_crystal_F_000 1496
_exptl_crystal_size_max 0.33
_exptl_crystal_size_mid 0.16
_exptl_crystal_size_min 0.10
_refine_diff_density_max 0.363
_refine_diff_density_min -0.377
_refine_diff_density_rms 0.056
_refine_ls_extinction_method none
_refine_ls_goodness_of_fit_ref 1.009
_refine_ls_hydrogen_treatment constr
_refine_ls_matrix_type full
_refine_ls_number_parameters 417
_refine_ls_number_reflns 7770
_refine_ls_number_restraints 0
_refine_ls_restrained_S_all 1.009
_refine_ls_R_factor_all 0.0427
_refine_ls_R_factor_gt 0.0266
_refine_ls_shift/su_max 0.042
_refine_ls_shift/su_mean 0.000
_refine_ls_structure_factor_coef Fsqd
_refine_ls_weighting_details 'calc w=1/[\s^2^(Fo^2^)+(0.0279P)^2^+1.7272P] where P=(Fo^2^+2Fc^2^)/3'
_refine_ls_weighting_scheme calc
_refine_ls_wR_factor_gt 0.0576
_refine_ls_wR_factor_ref 0.0626
_reflns_number_gt 6170
_reflns_number_total 7770
_reflns_threshold_expression >2sigma(I)
_cod_data_source_file b609738c.txt
_cod_data_source_block ab5
_cod_original_cell_volume 3233.0(4)
_cod_original_sg_symbol_H-M P2(1)/c
_cod_database_code 7007737

loop_
_symmetry_equiv_pos_as_xyz
'x, y, z'
'-x, y+1/2, -z+1/2'
'-x, -y, -z'
'x, -y-1/2, z-1/2'

loop_
_atom_site_label
_atom_site_type_symbol
_atom_site_fract_x
_atom_site_fract_y
_atom_site_fract_z
_atom_site_U_iso_or_equiv
_atom_site_adp_type
_atom_site_occupancy
_atom_site_symmetry_multiplicity
_atom_site_calc_flag
_atom_site_refinement_flags
_atom_site_disorder_assembly
_atom_site_disorder_group
Ag1 Ag 0.975316(16) 0.761827(6) 0.053760(8) 0.02951(5) Uani 1 1 d . . .
N1 N 1.19141(17) 0.75460(6) 0.15310(9) 0.0248(3) Uani 1 1 d . . .
C2 C 1.2244(2) 0.69995(9) 0.18677(11) 0.0319(4) Uani 1 1 d . . .
H2 H 1.1714 0.6655 0.1604 0.038 Uiso 1 1 calc R . .
C3 C 1.3313(3) 0.69157(9) 0.25758(12) 0.0378(5) Uani 1 1 d . . .
H3 H 1.3512 0.6524 0.2798 0.045 Uiso 1 1 calc R . .
C4 C 1.4088(3) 0.74172(10) 0.29551(12) 0.0389(5) Uani 1 1 d . . .
H4 H 1.4823 0.7374 0.3447 0.047 Uiso 1 1 calc R . .
C5 C 1.3790(2) 0.79797(9) 0.26163(11) 0.0326(4) Uani 1 1 d . . .
H5 H 1.4323 0.8327 0.2870 0.039 Uiso 1 1 calc R . .
C6 C 1.2691(2) 0.80321(8) 0.18926(10) 0.0235(3) Uani 1 1 d . . .
N7 N 1.23285(16) 0.85963(6) 0.15456(8) 0.0223(3) Uani 1 1 d . . .
C8 C 1.2009(2) 0.86872(8) 0.07320(10) 0.0233(3) Uani 1 1 d . . .
N9 N 1.12204(18) 0.91951(7) 0.04679(9) 0.0285(3) Uani 1 1 d . . .
C10 C 1.0915(2) 0.93007(9) -0.03004(11) 0.0356(4) Uani 1 1 d . . .
H10 H 1.0351 0.9661 -0.0491 0.043 Uiso 1 1 calc R . .
C11 C 1.1366(3) 0.89221(10) -0.08304(11) 0.0414(5) Uani 1 1 d . . .
H11 H 1.1106 0.9013 -0.1372 0.050 Uiso 1 1 calc R . .
C12 C 1.2211(3) 0.84030(10) -0.05487(12) 0.0407(5) Uani 1 1 d . . .
H12 H 1.2553 0.8133 -0.0897 0.049 Uiso 1 1 calc R . .
C13 C 1.2556(2) 0.82797(9) 0.02422(11) 0.0309(4) Uani 1 1 d . . .
H13 H 1.3147 0.7929 0.0447 0.037 Uiso 1 1 calc R . .
C14 C 1.2446(2) 0.91299(8) 0.20467(10) 0.0246(4) Uani 1 1 d . . .
H14A H 1.2237 0.9006 0.2554 0.030 Uiso 1 1 calc R . .
H14B H 1.1591 0.9419 0.1804 0.030 Uiso 1 1 calc R . .
C15 C 1.40605(19) 0.94507(7) 0.21957(9) 0.0206(3) Uani 1 1 d . . .
C16 C 1.53214(19) 0.92484(7) 0.18806(9) 0.0198(3) Uani 1 1 d . . .
H16 H 1.5191 0.8889 0.1578 0.024 Uiso 1 1 calc R . .
C17 C 1.67672(19) 0.95647(7) 0.20024(9) 0.0197(3) Uani 1 1 d . . .
C18 C 1.6945(2) 1.00952(8) 0.24411(10) 0.0241(3) Uani 1 1 d . . .
H18 H 1.7916 1.0322 0.2516 0.029 Uiso 1 1 calc R . .
C19 C 1.5707(2) 1.02916(8) 0.27674(10) 0.0275(4) Uani 1 1 d . . .
H19 H 1.5842 1.0648 0.3076 0.033 Uiso 1 1 calc R . .
C20 C 1.4272(2) 0.99723(8) 0.26468(10) 0.0262(4) Uani 1 1 d . . .
H20 H 1.3429 1.0111 0.2873 0.031 Uiso 1 1 calc R . .
N21 N 0.79111(17) 0.83561(7) 0.00377(8) 0.0248(3) Uani 1 1 d . . .
C22 C 0.7530(2) 0.83908(9) -0.07458(11) 0.0323(4) Uani 1 1 d . . .
H22 H 0.7821 0.8062 -0.1033 0.039 Uiso 1 1 calc R . .
C23 C 0.6747(2) 0.88734(10) -0.11525(11) 0.0378(5) Uani 1 1 d . . .
H23 H 0.6524 0.8885 -0.1706 0.045 Uiso 1 1 calc R . .
C24 C 0.6292(2) 0.93445(10) -0.07318(12) 0.0374(5) Uani 1 1 d . . .
H24 H 0.5750 0.9687 -0.0994 0.045 Uiso 1 1 calc R . .
C25 C 0.6629(2) 0.93122(9) 0.00673(11) 0.0320(4) Uani 1 1 d . . .
H25 H 0.6302 0.9628 0.0362 0.038 Uiso 1 1 calc R . .
C26 C 0.74587(19) 0.88098(8) 0.04434(10) 0.0230(3) Uani 1 1 d . . .
N27 N 0.78952(17) 0.87795(6) 0.12551(8) 0.0226(3) Uani 1 1 d . . .
C28 C 0.8112(2) 0.82257(8) 0.16687(10) 0.0251(4) Uani 1 1 d . . .
N29 N 0.9114(2) 0.82450(7) 0.23703(9) 0.0332(4) Uani 1 1 d . . .
C30 C 0.9380(3) 0.77249(10) 0.27739(12) 0.0428(5) Uani 1 1 d . . .
H30 H 1.0087 0.7733 0.3277 0.051 Uiso 1 1 calc R . .
C31 C 0.8691(3) 0.71834(10) 0.25026(13) 0.0466(6) Uani 1 1 d . . .
H31 H 0.8953 0.6824 0.2799 0.056 Uiso 1 1 calc R . .
C32 C 0.7606(3) 0.71736(10) 0.17878(13) 0.0418(5) Uani 1 1 d . . .
H32 H 0.7084 0.6807 0.1591 0.050 Uiso 1 1 calc R . .
C33 C 0.7286(2) 0.77019(8) 0.13606(12) 0.0321(4) Uani 1 1 d . . .
H33 H 0.6526 0.7709 0.0872 0.039 Uiso 1 1 calc R . .
C34 C 0.8188(2) 0.93415(8) 0.16991(10) 0.0241(3) Uani 1 1 d . . .
H34A H 0.8489 0.9659 0.1363 0.029 Uiso 1 1 calc R . .
H34B H 0.9118 0.9281 0.2147 0.029 Uiso 1 1 calc R . .
N35 N 0.9021(3) 0.68606(9) -0.03056(11) 0.0530(5) Uani 1 1 d . . .
C36 C 0.8517(3) 0.64190(10) -0.05783(11) 0.0387(5) Uani 1 1 d . . .
C37 C 0.7880(3) 0.58549(10) -0.09375(14) 0.0522(6) Uani 1 1 d . . .
H37A H 0.7144 0.5937 -0.1443 0.078 Uiso 1 1 calc R . .
H37B H 0.7293 0.5645 -0.0598 0.078 Uiso 1 1 calc R . .
H37C H 0.8770 0.5600 -0.1015 0.078 Uiso 1 1 calc R . .
Cl1 Cl 1.09854(5) 0.45042(2) -0.13452(3) 0.03319(10) Uani 1 1 d . . .
O1 O 1.0930(2) 0.51425(7) -0.14834(10) 0.0493(4) Uani 1 1 d . . .
O2 O 0.9766(2) 0.43403(9) -0.09493(11) 0.0618(5) Uani 1 1 d . . .
O3 O 1.0690(2) 0.42050(8) -0.20864(10) 0.0597(5) Uani 1 1 d . . .
O4 O 1.25517(18) 0.43383(9) -0.08967(10) 0.0567(5) Uani 1 1 d . . .
N38 N 1.4350(5) 0.69583(15) -0.0188(2) 0.1046(10) Uani 1 1 d . . .
C39 C 1.3929(4) 0.64789(15) -0.01080(17) 0.0656(7) Uani 1 1 d . . .
C40 C 1.3451(4) 0.58623(15) 0.00169(19) 0.0756(9) Uani 1 1 d . . .
H40A H 1.4364 0.5647 0.0346 0.113 Uiso 1 1 calc R . .
H40B H 1.3117 0.5655 -0.0486 0.113 Uiso 1 1 calc R . .
H40C H 1.2549 0.5869 0.0275 0.113 Uiso 1 1 calc R . .

loop_
_atom_site_aniso_label
_atom_site_aniso_U_11
_atom_site_aniso_U_22
_atom_site_aniso_U_33
_atom_site_aniso_U_23
_atom_site_aniso_U_13
_atom_site_aniso_U_12
Ag1 0.02801(7) 0.02571(7) 0.03163(8) -0.00543(6) 0.00044(5) 0.00253(6)
N1 0.0229(7) 0.0238(8) 0.0283(7) 0.0003(6) 0.0072(6) 0.0006(6)
C2 0.0353(10) 0.0244(9) 0.0372(10) 0.0011(8) 0.0109(8) 0.0019(8)
C3 0.0448(12) 0.0307(10) 0.0373(10) 0.0102(9) 0.0086(9) 0.0082(9)
C4 0.0377(10) 0.0454(12) 0.0305(10) 0.0094(9) 0.0014(8) 0.0050(9)
C5 0.0307(10) 0.0354(11) 0.0290(9) 0.0027(8) 0.0016(8) -0.0050(8)
C6 0.0197(8) 0.0274(9) 0.0251(8) 0.0005(7) 0.0085(7) -0.0011(7)
N7 0.0202(7) 0.0231(7) 0.0233(7) 0.0003(6) 0.0046(6) -0.0024(6)
C8 0.0186(8) 0.0262(9) 0.0254(8) 0.0010(7) 0.0057(6) -0.0066(7)
N9 0.0287(8) 0.0245(8) 0.0312(8) 0.0037(6) 0.0049(6) -0.0038(6)
C10 0.0380(11) 0.0306(10) 0.0357(10) 0.0098(8) 0.0037(8) -0.0060(8)
C11 0.0528(13) 0.0443(13) 0.0261(9) 0.0075(9) 0.0068(9) -0.0102(10)
C12 0.0517(13) 0.0435(12) 0.0317(10) -0.0032(9) 0.0199(9) -0.0039(10)
C13 0.0310(9) 0.0332(10) 0.0315(9) 0.0017(8) 0.0131(8) 0.0000(8)
C14 0.0192(8) 0.0282(9) 0.0281(8) -0.0041(7) 0.0088(7) -0.0006(7)
C15 0.0196(8) 0.0216(8) 0.0206(7) 0.0022(6) 0.0050(6) 0.0005(6)
C16 0.0202(8) 0.0175(8) 0.0214(8) -0.0015(6) 0.0042(6) 0.0000(6)
C17 0.0187(8) 0.0201(8) 0.0192(7) 0.0034(6) 0.0022(6) 0.0013(6)
C18 0.0251(8) 0.0218(8) 0.0230(8) 0.0002(7) 0.0007(7) -0.0048(7)
C19 0.0346(10) 0.0224(9) 0.0244(8) -0.0067(7) 0.0047(7) -0.0022(7)
C20 0.0271(9) 0.0280(9) 0.0257(8) -0.0023(7) 0.0107(7) 0.0029(7)
N21 0.0220(7) 0.0242(8) 0.0272(7) -0.0003(6) 0.0039(6) 0.0013(6)
C22 0.0327(10) 0.0341(10) 0.0279(9) -0.0050(8) 0.0026(8) 0.0020(8)
C23 0.0401(11) 0.0430(12) 0.0264(9) 0.0040(9) -0.0005(8) 0.0042(9)
C24 0.0359(10) 0.0371(11) 0.0370(10) 0.0119(9) 0.0038(8) 0.0110(9)
C25 0.0295(9) 0.0306(10) 0.0368(10) 0.0045(8) 0.0092(8) 0.0082(8)
C26 0.0173(8) 0.0233(8) 0.0289(8) 0.0024(7) 0.0066(7) -0.0002(6)
N27 0.0229(7) 0.0211(7) 0.0252(7) 0.0012(6) 0.0081(6) 0.0034(6)
C28 0.0255(8) 0.0254(9) 0.0287(9) 0.0038(7) 0.0156(7) 0.0058(7)
N29 0.0413(9) 0.0347(9) 0.0255(8) 0.0027(7) 0.0114(7) 0.0113(7)
C30 0.0610(14) 0.0430(13) 0.0285(10) 0.0081(9) 0.0187(10) 0.0181(10)
C31 0.0734(16) 0.0338(11) 0.0416(12) 0.0151(10) 0.0318(12) 0.0187(11)
C32 0.0538(13) 0.0260(10) 0.0537(13) 0.0051(9) 0.0291(11) 0.0000(9)
C33 0.0317(10) 0.0301(10) 0.0385(10) 0.0029(8) 0.0164(8) -0.0005(8)
C34 0.0197(8) 0.0229(9) 0.0302(9) -0.0004(7) 0.0070(7) -0.0013(7)
N35 0.0804(15) 0.0362(11) 0.0405(10) -0.0104(9) 0.0100(10) -0.0076(10)
C36 0.0540(13) 0.0335(11) 0.0277(9) -0.0047(9) 0.0079(9) 0.0019(10)
C37 0.0702(16) 0.0380(13) 0.0445(13) -0.0154(10) 0.0054(12) -0.0064(11)
Cl1 0.0263(2) 0.0361(2) 0.0360(2) 0.00660(19) 0.00497(18) -0.00105(18)
O1 0.0514(9) 0.0336(8) 0.0635(10) 0.0032(7) 0.0144(8) -0.0033(7)
O2 0.0411(9) 0.0812(13) 0.0676(11) 0.0289(10) 0.0217(8) -0.0038(9)
O3 0.0572(10) 0.0608(11) 0.0548(10) -0.0217(9) 0.0001(8) 0.0121(9)
O4 0.0309(8) 0.0765(12) 0.0565(10) 0.0208(9) -0.0026(7) 0.0050(8)
N38 0.128(3) 0.065(2) 0.115(3) 0.0016(18) 0.017(2) 0.0034(19)
C39 0.0680(18) 0.0615(19) 0.0632(17) -0.0078(14) 0.0071(14) 0.0035(15)
C40 0.0687(19) 0.078(2) 0.075(2) -0.0018(16) 0.0064(16) -0.0161(16)

loop_
_atom_type_symbol
_atom_type_description
_atom_type_scat_dispersion_real
_atom_type_scat_dispersion_imag
_atom_type_scat_source
C C 0.0033 0.0016 'International Tables Vol C Tables 4.2.6.8 and 6.1.1.4'
H H 0.0000 0.0000 'International Tables Vol C Tables 4.2.6.8 and 6.1.1.4'
N N 0.0061 0.0033 'International Tables Vol C Tables 4.2.6.8 and 6.1.1.4'
Ag Ag -0.8971 1.1015 'International Tables Vol C Tables 4.2.6.8 and 6.1.1.4'
Cl Cl 0.1484 0.1585 'International Tables Vol C Tables 4.2.6.8 and 6.1.1.4'
O O 0.0106 0.0060 'International Tables Vol C Tables 4.2.6.8 and 6.1.1.4'

loop_
_geom_angle_atom_site_label_1
_geom_angle_atom_site_label_2
_geom_angle_atom_site_label_3
_geom_angle
_geom_angle_site_symmetry_1
_geom_angle_site_symmetry_3
_geom_angle_publ_flag
N35 Ag1 N1 121.40(7) . . ?
N35 Ag1 N21 102.57(7) . . ?
N1 Ag1 N21 135.93(5) . . ?
C6 N1 C2 118.64(16) . . ?
C6 N1 Ag1 122.74(11) . . ?
C2 N1 Ag1 117.37(12) . . ?
N1 C2 C3 123.17(18) . . ?
C2 C3 C4 118.18(19) . . ?
C5 C4 C3 119.71(19) . . ?
C4 C5 C6 119.09(18) . . ?
N1 C6 N7 118.30(15) . . ?
N1 C6 C5 121.17(16) . . ?
N7 C6 C5 120.48(16) . . ?
C6 N7 C8 123.04(14) . . ?
C6 N7 C14 118.69(14) . . ?
C8 N7 C14 117.96(14) . . ?
N9 C8 C13 122.59(16) . . ?
N9 C8 N7 115.90(15) . . ?
C13 C8 N7 121.46(16) . . ?
C8 N9 C10 117.58(17) . . ?
N9 C10 C11 124.22(19) . . ?
C10 C11 C12 117.73(18) . . ?
C13 C12 C11 119.74(19) . . ?
C12 C13 C8 118.10(18) . . ?
N7 C14 C15 114.49(13) . . ?
C20 C15 C16 119.06(15) . . ?
C20 C15 C14 118.67(14) . . ?
C16 C15 C14 122.25(15) . . ?
C17 C16 C15 121.00(15) . . ?
C16 C17 C18 119.19(15) . . ?
C16 C17 C34 122.27(15) . 1_655 ?
C18 C17 C34 118.51(15) . 1_655 ?
C19 C18 C17 120.00(16) . . ?
C18 C19 C20 120.48(16) . . ?
C19 C20 C15 120.25(16) . . ?
C26 N21 C22 118.34(15) . . ?
C26 N21 Ag1 125.71(11) . . ?
C22 N21 Ag1 114.55(12) . . ?
N21 C22 C23 123.63(18) . . ?
C22 C23 C24 117.94(18) . . ?
C25 C24 C23 119.50(18) . . ?
C24 C25 C26 119.35(18) . . ?
N21 C26 N27 118.08(15) . . ?
N21 C26 C25 121.21(16) . . ?
N27 C26 C25 120.67(16) . . ?
C26 N27 C28 122.84(14) . . ?
C26 N27 C34 118.77(14) . . ?
C28 N27 C34 118.36(14) . . ?
N29 C28 C33 122.99(17) . . ?
N29 C28 N27 115.47(16) . . ?
C33 C28 N27 121.52(16) . . ?
C28 N29 C30 117.23(18) . . ?
N29 C30 C31 123.9(2) . . ?
C30 C31 C32 118.3(2) . . ?
C31 C32 C33 119.3(2) . . ?
C32 C33 C28 118.1(2) . . ?
N27 C34 C17 114.57(14) . 1_455 ?
C36 N35 Ag1 162.51(19) . . ?
N35 C36 C37 179.2(2) . . ?
O2 Cl1 O1 109.59(11) . . ?
O2 Cl1 O4 110.86(10) . . ?
O1 Cl1 O4 109.64(10) . . ?
O2 Cl1 O3 109.56(12) . . ?
O1 Cl1 O3 107.93(11) . . ?
O4 Cl1 O3 109.21(11) . . ?
N38 C39 C40 177.7(4) . . ?

loop_
_geom_bond_atom_site_label_1
_geom_bond_atom_site_label_2
_geom_bond_distance
_geom_bond_site_symmetry_2
_geom_bond_publ_flag
Ag1 N35 2.2311(19) . ?
Ag1 N1 2.2336(15) . ?
Ag1 N21 2.2941(14) . ?
N1 C6 1.343(2) . ?
N1 C2 1.347(2) . ?
C2 C3 1.377(3) . ?
C3 C4 1.382(3) . ?
C4 C5 1.378(3) . ?
C5 C6 1.402(2) . ?
C6 N7 1.393(2) . ?
N7 C8 1.411(2) . ?
N7 C14 1.464(2) . ?
C8 N9 1.336(2) . ?
C8 C13 1.401(3) . ?
N9 C10 1.339(2) . ?
C10 C11 1.374(3) . ?
C11 C12 1.385(3) . ?
C12 C13 1.384(3) . ?
C14 C15 1.516(2) . ?
C15 C20 1.389(2) . ?
C15 C16 1.393(2) . ?
C16 C17 1.390(2) . ?
C17 C18 1.394(2) . ?
C17 C34 1.515(2) 1_655 ?
C18 C19 1.383(2) . ?
C19 C20 1.385(3) . ?
N21 C26 1.340(2) . ?
N21 C22 1.346(2) . ?
C22 C23 1.370(3) . ?
C23 C24 1.386(3) . ?
C24 C25 1.373(3) . ?
C25 C26 1.399(2) . ?
C26 N27 1.394(2) . ?
N27 C28 1.416(2) . ?
N27 C34 1.460(2) . ?
C28 N29 1.331(2) . ?
C28 C33 1.398(3) . ?
N29 C30 1.344(3) . ?
C30 C31 1.370(3) . ?
C31 C32 1.380(3) . ?
C32 C33 1.383(3) . ?
C34 C17 1.515(2) 1_455 ?
N35 C36 1.129(3) . ?
C36 C37 1.447(3) . ?
Cl1 O2 1.4266(16) . ?
Cl1 O1 1.4315(16) . ?
Cl1 O4 1.4326(15) . ?
Cl1 O3 1.4342(17) . ?
N38 C39 1.139(4) . ?
C39 C40 1.455(4) . ?

loop_
_geom_torsion_atom_site_label_1
_geom_torsion_atom_site_label_2
_geom_torsion_atom_site_label_3
_geom_torsion_atom_site_label_4
_geom_torsion
_geom_torsion_site_symmetry_1
_geom_torsion_site_symmetry_2
_geom_torsion_site_symmetry_3
_geom_torsion_site_symmetry_4
_geom_torsion_publ_flag
N35 Ag1 N1 C6 158.16(13) . . . . ?
N21 Ag1 N1 C6 -17.63(16) . . . . ?
N35 Ag1 N1 C2 -34.83(15) . . . . ?
N21 Ag1 N1 C2 149.39(12) . . . . ?
C6 N1 C2 C3 1.6(3) . . . . ?
Ag1 N1 C2 C3 -165.93(15) . . . . ?
N1 C2 C3 C4 -0.4(3) . . . . ?
C2 C3 C4 C5 -0.7(3) . . . . ?
C3 C4 C5 C6 0.5(3) . . . . ?
C2 N1 C6 N7 -179.23(15) . . . . ?
Ag1 N1 C6 N7 -12.4(2) . . . . ?
C2 N1 C6 C5 -1.8(2) . . . . ?
Ag1 N1 C6 C5 165.04(13) . . . . ?
C4 C5 C6 N1 0.8(3) . . . . ?
C4 C5 C6 N7 178.13(17) . . . . ?
N1 C6 N7 C8 -37.7(2) . . . . ?
C5 C6 N7 C8 144.91(17) . . . . ?
N1 C6 N7 C14 148.92(15) . . . . ?
C5 C6 N7 C14 -28.5(2) . . . . ?
C6 N7 C8 N9 160.44(15) . . . . ?
C14 N7 C8 N9 -26.1(2) . . . . ?
C6 N7 C8 C13 -22.3(2) . . . . ?
C14 N7 C8 C13 151.21(16) . . . . ?
C13 C8 N9 C10 1.9(3) . . . . ?
N7 C8 N9 C10 179.12(15) . . . . ?
C8 N9 C10 C11 -0.2(3) . . . . ?
N9 C10 C11 C12 -1.1(3) . . . . ?
C10 C11 C12 C13 0.7(3) . . . . ?
C11 C12 C13 C8 0.8(3) . . . . ?
N9 C8 C13 C12 -2.2(3) . . . . ?
N7 C8 C13 C12 -179.29(17) . . . . ?
C6 N7 C14 C15 93.20(18) . . . . ?
C8 N7 C14 C15 -80.57(18) . . . . ?
N7 C14 C15 C20 178.18(15) . . . . ?
N7 C14 C15 C16 -0.2(2) . . . . ?
C20 C15 C16 C17 -0.9(2) . . . . ?
C14 C15 C16 C17 177.50(15) . . . . ?
C15 C16 C17 C18 -0.6(2) . . . . ?
C15 C16 C17 C34 177.13(15) . . . 1_655 ?
C16 C17 C18 C19 1.8(2) . . . . ?
C34 C17 C18 C19 -176.01(15) 1_655 . . . ?
C17 C18 C19 C20 -1.5(3) . . . . ?
C18 C19 C20 C15 0.0(3) . . . . ?
C16 C15 C20 C19 1.2(3) . . . . ?
C14 C15 C20 C19 -177.23(16) . . . . ?
N35 Ag1 N21 C26 155.42(14) . . . . ?
N1 Ag1 N21 C26 -28.26(17) . . . . ?
N35 Ag1 N21 C22 -38.45(14) . . . . ?
N1 Ag1 N21 C22 137.86(12) . . . . ?
C26 N21 C22 C23 2.1(3) . . . . ?
Ag1 N21 C22 C23 -165.16(16) . . . . ?
N21 C22 C23 C24 -1.5(3) . . . . ?
C22 C23 C24 C25 -0.2(3) . . . . ?
C23 C24 C25 C26 1.4(3) . . . . ?
C22 N21 C26 N27 -178.26(15) . . . . ?
Ag1 N21 C26 N27 -12.6(2) . . . . ?
C22 N21 C26 C25 -0.8(2) . . . . ?
Ag1 N21 C26 C25 164.86(13) . . . . ?
C24 C25 C26 N21 -0.9(3) . . . . ?
C24 C25 C26 N27 176.50(17) . . . . ?
N21 C26 N27 C28 -29.1(2) . . . . ?
C25 C26 N27 C28 153.40(16) . . . . ?
N21 C26 N27 C34 149.05(15) . . . . ?
C25 C26 N27 C34 -28.4(2) . . . . ?
C26 N27 C28 N29 153.74(15) . . . . ?
C34 N27 C28 N29 -24.4(2) . . . . ?
C26 N27 C28 C33 -27.9(2) . . . . ?
C34 N27 C28 C33 153.90(16) . . . . ?
C33 C28 N29 C30 3.2(3) . . . . ?
N27 C28 N29 C30 -178.53(16) . . . . ?
C28 N29 C30 C31 0.4(3) . . . . ?
N29 C30 C31 C32 -2.9(3) . . . . ?
C30 C31 C32 C33 1.9(3) . . . . ?
C31 C32 C33 C28 1.4(3) . . . . ?
N29 C28 C33 C32 -4.1(3) . . . . ?
N27 C28 C33 C32 177.73(16) . . . . ?
C26 N27 C34 C17 97.33(17) . . . 1_455 ?
C28 N27 C34 C17 -84.42(18) . . . 1_455 ?
N1 Ag1 N35 C36 76.1(7) . . . . ?
N21 Ag1 N35 C36 -106.9(7) . . . . ?
Ag1 N35 C36 C37 -174(100) . . . . ?
